data_1504424
loop_
_publ_author_name
'Peng, Ya-Liu'
'Lai, Shu-Ling'
'Lin, Chu-Chieh'

_publ_section_title
;
 Preparation of Polypeptide via Living Polymerization ofZ-Lys-NCA
 Initiated by Platinum Complexes
;
_journal_issue 10
_journal_name_full Macromolecules
_journal_page_first 3455
_journal_paper_doi 10.1021/ma7025836
_journal_volume 41
_journal_year 2008
_chemical_absolute_configuration rm
_chemical_formula_moiety 'C47 H43 N O3 P2 Pt S, C H2 Cl2'
_chemical_formula_sum 'C48 H45 Cl2 N O3 P2 Pt S'
_chemical_formula_weight 1043.84
_chemical_melting_point 504.15
_chemical_name_common (dppe)Pt[N(SO2-p-MeC6H4)C(H)(Ph)C(H)(Ph)O]
_chemical_name_systematic
; 
 ? 
;
_space_group_IT_number 18
_symmetry_cell_setting orthorhombic
_symmetry_space_group_name_Hall 'P 2 2ab'
_symmetry_space_group_name_H-M 'P 21 21 2'
_atom_sites_solution_hydrogens geom
_atom_sites_solution_primary direct
_atom_sites_solution_secondary difmap
_audit_creation_method SHELXL-97
_cell_angle_alpha 90.00
_cell_angle_beta 90.00
_cell_angle_gamma 90.00
_cell_formula_units_Z 4
_cell_length_a 21.9306(10)
_cell_length_b 22.6595(11)
_cell_length_c 8.9104(4)
_cell_measurement_reflns_used 7095
_cell_measurement_temperature 293(2)
_cell_measurement_theta_max 25.907
_cell_measurement_theta_min 2.456
_cell_volume 4427.9(4)
_computing_cell_refinement 'SAINT (Bruker, 1999)'
_computing_data_collection 'SMART (Bruker, 1999)'
_computing_data_reduction SAINT
_computing_molecular_graphics 'SHELXTL (Bruker, 1999)'
_computing_publication_material 'SHELXTL (Bruker, 1999)'
_computing_structure_refinement 'SHELXL-97 (Sheldrick, 1997)'
_computing_structure_solution 'SHELXS-97 (Sheldrick, 1990)'
_diffrn_ambient_temperature 293(2)
_diffrn_measured_fraction_theta_full 0.999
_diffrn_measured_fraction_theta_max 0.999
_diffrn_measurement_device_type 'Bruker SMART 1000 CCD'
_diffrn_measurement_method '\f and \w scans'
_diffrn_radiation_monochromator graphite
_diffrn_radiation_source 'fine-focus sealed tube'
_diffrn_radiation_type MoK\a
_diffrn_radiation_wavelength 0.71073
_diffrn_reflns_av_R_equivalents 0.0304
_diffrn_reflns_av_sigmaI/netI 0.0319
_diffrn_reflns_limit_h_max 26
_diffrn_reflns_limit_h_min -27
_diffrn_reflns_limit_k_max 27
_diffrn_reflns_limit_k_min -21
_diffrn_reflns_limit_l_max 10
_diffrn_reflns_limit_l_min -10
_diffrn_reflns_number 25078
_diffrn_reflns_theta_full 26.02
_diffrn_reflns_theta_max 26.02
_diffrn_reflns_theta_min 1.86
_exptl_absorpt_coefficient_mu 3.451
_exptl_absorpt_correction_T_max 1
_exptl_absorpt_correction_T_min 0.707
_exptl_absorpt_correction_type multi-scan
_exptl_absorpt_process_details 'SADABS, Sheldrick (1996)'
_exptl_crystal_colour colorless
_exptl_crystal_density_diffrn 1.566
_exptl_crystal_density_method 'not measured'
_exptl_crystal_description parallelpiped
_exptl_crystal_F_000 2088
_exptl_crystal_size_max 0.21
_exptl_crystal_size_mid 0.19
_exptl_crystal_size_min 0.14
_refine_diff_density_max 0.699
_refine_diff_density_min -0.580
_refine_diff_density_rms 0.079
_refine_ls_abs_structure_details 'Flack H D (1983), Acta Cryst. A39, 876-881'
_refine_ls_abs_structure_Flack 0.002(6)
_refine_ls_extinction_method none
_refine_ls_goodness_of_fit_ref 0.706
_refine_ls_hydrogen_treatment constr
_refine_ls_matrix_type full
_refine_ls_number_parameters 523
_refine_ls_number_reflns 8671
_refine_ls_number_restraints 0
_refine_ls_restrained_S_all 0.706
_refine_ls_R_factor_all 0.0319
_refine_ls_R_factor_gt 0.0277
_refine_ls_shift/su_max 0.001
_refine_ls_shift/su_mean 0.000
_refine_ls_structure_factor_coef Fsqd
_refine_ls_weighting_details 'calc w=1/[\s^2^(Fo^2^)+(0.1000P)^2^+0.0000P] where P=(Fo^2^+2Fc^2^)/3'
_refine_ls_weighting_scheme calc
_refine_ls_wR_factor_gt 0.0828
_refine_ls_wR_factor_ref 0.0872
_reflns_number_gt 7998
_reflns_number_total 8671
_reflns_threshold_expression >2sigma(I)
_cod_data_source_file ma7025836-file004.cif
_cod_data_source_block 2a
_cod_depositor_comments
;
The following automatic conversions were performed:

'_chemical_melting_point' value '231_C' was changed to '504.15' - it
was converted from degrees Celsius(C) to
Kelvins(K).

'_symmetry_cell_setting' value 'Orthorhombic' changed to
'orthorhombic' according to
/home/saulius/struct/CIF-dictionaries/cif_core.dic dictionary named
'cif_core.dic' version 2.4.1 from 2010-06-29.

Automatic conversion script
Id: cif_fix_values 1715 2011-07-08 13:25:40Z adriana 
;
_cod_original_sg_symbol_H-M P2(1)2(1)2
_cod_database_code 1504424

loop_
_symmetry_equiv_pos_as_xyz
'x, y, z'
'-x, -y, z'
'-x+1/2, y+1/2, -z'
'x+1/2, -y+1/2, -z'

loop_
_atom_site_label
_atom_site_type_symbol
_atom_site_fract_x
_atom_site_fract_y
_atom_site_fract_z
_atom_site_U_iso_or_equiv
_atom_site_adp_type
_atom_site_occupancy
_atom_site_symmetry_multiplicity
_atom_site_calc_flag
_atom_site_refinement_flags
Pt Pt 0.716700(8) 0.804160(7) -0.14122(2) 0.03601(7) Uani 1 1 d .
Cl1 Cl 0.4297(4) 0.5643(3) 0.5102(7) 0.256(3) Uani 1 1 d .
Cl2 Cl 0.5137(4) 0.5842(4) 0.2783(11) 0.286(4) Uani 1 1 d .
S S 0.57198(6) 0.84135(6) -0.1489(2) 0.0511(3) Uani 1 1 d .
P1 P 0.80887(6) 0.76346(6) -0.16251(16) 0.0415(3) Uani 1 1 d .
P2 P 0.69342(6) 0.72631(6) 0.00183(15) 0.0394(3) Uani 1 1 d .
O1 O 0.56517(19) 0.77834(19) -0.1309(7) 0.0670(12) Uani 1 1 d .
O2 O 0.5522(2) 0.8652(2) -0.2910(6) 0.0745(13) Uani 1 1 d .
O3 O 0.74254(17) 0.87557(16) -0.2638(4) 0.0468(9) Uani 1 1 d .
N1 N 0.64031(19) 0.85637(18) -0.1069(5) 0.0437(10) Uani 1 1 d .
C1 C 0.6588(2) 0.9194(2) -0.1280(6) 0.0405(10) Uani 1 1 d .
H1B H 0.6221 0.9431 -0.1451 0.049 Uiso 1 1 calc R
C2 C 0.6972(2) 0.9188(2) -0.2747(6) 0.0423(11) Uani 1 1 d .
H2B H 0.6699 0.9074 -0.3569 0.051 Uiso 1 1 calc R
C3 C 0.6916(2) 0.9430(2) 0.0121(6) 0.0436(11) Uani 1 1 d .
C4 C 0.7005(3) 0.9076(3) 0.1389(7) 0.0573(13) Uani 1 1 d .
H4A H 0.6862 0.8690 0.1372 0.069 Uiso 1 1 calc R
C5 C 0.7298(3) 0.9278(3) 0.2673(8) 0.0673(18) Uani 1 1 d .
H5A H 0.7350 0.9031 0.3498 0.081 Uiso 1 1 calc R
C6 C 0.7518(4) 0.9868(3) 0.2701(8) 0.0670(18) Uani 1 1 d .
H6A H 0.7725 1.0009 0.3539 0.080 Uiso 1 1 calc R
C7 C 0.7426(3) 1.0220(3) 0.1504(8) 0.0672(17) Uani 1 1 d .
H7A H 0.7566 1.0607 0.1527 0.081 Uiso 1 1 calc R
C8 C 0.7123(3) 1.0012(2) 0.0228(7) 0.0560(14) Uani 1 1 d .
H8A H 0.7058 1.0268 -0.0572 0.067 Uiso 1 1 calc R
C9 C 0.7249(3) 0.9783(2) -0.3147(5) 0.0426(11) Uani 1 1 d .
C10 C 0.6867(3) 1.0238(3) -0.3597(8) 0.0620(15) Uani 1 1 d .
H10A H 0.6449 1.0173 -0.3661 0.074 Uiso 1 1 calc R
C11 C 0.7098(4) 1.0788(3) -0.3951(7) 0.0718(19) Uani 1 1 d .
H11A H 0.6837 1.1090 -0.4238 0.086 Uiso 1 1 calc R
C12 C 0.7729(4) 1.0889(3) -0.3878(7) 0.075(2) Uani 1 1 d .
H12A H 0.7890 1.1258 -0.4107 0.090 Uiso 1 1 calc R
C13 C 0.8102(3) 1.0436(3) -0.3465(8) 0.0687(17) Uani 1 1 d .
H13A H 0.8522 1.0492 -0.3437 0.082 Uiso 1 1 calc R
C14 C 0.7856(3) 0.9891(2) -0.3086(6) 0.0529(12) Uani 1 1 d .
H14A H 0.8117 0.9590 -0.2780 0.063 Uiso 1 1 calc R
C15 C 0.5273(3) 0.8767(3) -0.0096(9) 0.0581(16) Uani 1 1 d .
C16 C 0.5432(3) 0.8709(3) 0.1396(10) 0.0681(17) Uani 1 1 d .
H16A H 0.5773 0.8491 0.1665 0.082 Uiso 1 1 calc R
C17 C 0.5077(4) 0.8980(3) 0.2495(11) 0.086(3) Uani 1 1 d .
H17A H 0.5177 0.8946 0.3506 0.103 Uiso 1 1 calc R
C18 C 0.4559(4) 0.9310(3) 0.2030(14) 0.086(3) Uani 1 1 d .
C19 C 0.4405(4) 0.9372(4) 0.0527(15) 0.103(3) Uani 1 1 d .
H19A H 0.4061 0.9585 0.0246 0.124 Uiso 1 1 calc R
C20 C 0.4771(3) 0.9112(4) -0.0534(13) 0.095(3) Uani 1 1 d .
H20A H 0.4687 0.9165 -0.1548 0.114 Uiso 1 1 calc R
C21 C 0.4160(5) 0.9628(5) 0.3213(16) 0.139(5) Uani 1 1 d .
H21A H 0.3831 0.9829 0.2718 0.208 Uiso 1 1 calc R
H21B H 0.4404 0.9908 0.3752 0.208 Uiso 1 1 calc R
H21C H 0.3997 0.9343 0.3902 0.208 Uiso 1 1 calc R
C22 C 0.8080(3) 0.6898(3) -0.0776(7) 0.0549(13) Uani 1 1 d .
H22A H 0.7930 0.6609 -0.1490 0.066 Uiso 1 1 calc R
H22B H 0.8489 0.6784 -0.0475 0.066 Uiso 1 1 calc R
C23 C 0.7659(2) 0.6925(3) 0.0599(7) 0.0527(13) Uani 1 1 d .
H23A H 0.7847 0.7158 0.1386 0.063 Uiso 1 1 calc R
H23B H 0.7587 0.6530 0.0984 0.063 Uiso 1 1 calc R
C24 C 0.8643(2) 0.8070(3) -0.0566(6) 0.0446(11) Uani 1 1 d .
C25 C 0.8472(3) 0.8629(3) -0.0046(8) 0.0583(15) Uani 1 1 d .
H25A H 0.8086 0.8774 -0.0270 0.070 Uiso 1 1 calc R
C26 C 0.8871(3) 0.8972(3) 0.0801(10) 0.0714(19) Uani 1 1 d .
H26A H 0.8744 0.9337 0.1162 0.086 Uiso 1 1 calc R
C27 C 0.9447(3) 0.8777(4) 0.1107(9) 0.075(2) Uani 1 1 d .
H27A H 0.9721 0.9013 0.1628 0.090 Uiso 1 1 calc R
C28 C 0.9614(3) 0.8217(4) 0.0622(8) 0.0712(19) Uani 1 1 d .
H28A H 1.0000 0.8075 0.0864 0.085 Uiso 1 1 calc R
C29 C 0.9224(3) 0.7860(3) -0.0213(7) 0.0580(15) Uani 1 1 d .
H29A H 0.9348 0.7487 -0.0529 0.070 Uiso 1 1 calc R
C30 C 0.8435(2) 0.7529(2) -0.3468(7) 0.0483(12) Uani 1 1 d .
C31 C 0.8290(3) 0.7918(3) -0.4621(7) 0.0623(17) Uani 1 1 d .
H31A H 0.8008 0.8218 -0.4463 0.075 Uiso 1 1 calc R
C32 C 0.8573(4) 0.7853(4) -0.6033(8) 0.084(2) Uani 1 1 d .
H32A H 0.8468 0.8101 -0.6824 0.100 Uiso 1 1 calc R
C33 C 0.9011(4) 0.7417(4) -0.6233(8) 0.078(2) Uani 1 1 d .
H33A H 0.9213 0.7385 -0.7148 0.094 Uiso 1 1 calc R
C34 C 0.9149(3) 0.7031(4) -0.5092(8) 0.0690(19) Uani 1 1 d .
H34A H 0.9429 0.6730 -0.5258 0.083 Uiso 1 1 calc R
C35 C 0.8868(3) 0.7088(3) -0.3654(8) 0.0622(16) Uani 1 1 d .
H35A H 0.8971 0.6838 -0.2867 0.075 Uiso 1 1 calc R
C36 C 0.6537(3) 0.6654(2) -0.0903(6) 0.0469(12) Uani 1 1 d .
C37 C 0.6411(3) 0.6693(3) -0.2417(7) 0.0601(15) Uani 1 1 d .
H37A H 0.6522 0.7028 -0.2956 0.072 Uiso 1 1 calc R
C38 C 0.6116(4) 0.6220(4) -0.3137(10) 0.079(2) Uani 1 1 d .
H38A H 0.6024 0.6241 -0.4154 0.095 Uiso 1 1 calc R
C39 C 0.5964(4) 0.5729(4) -0.2319(13) 0.090(3) Uani 1 1 d .
H39A H 0.5775 0.5413 -0.2799 0.108 Uiso 1 1 calc R
C40 C 0.6088(4) 0.5690(3) -0.0779(14) 0.086(3) Uani 1 1 d .
H40A H 0.5980 0.5355 -0.0238 0.103 Uiso 1 1 calc R
C41 C 0.6370(3) 0.6157(3) -0.0081(10) 0.0705(19) Uani 1 1 d .
H41A H 0.6450 0.6141 0.0943 0.085 Uiso 1 1 calc R
C42 C 0.6531(3) 0.7384(2) 0.1794(6) 0.0460(12) Uani 1 1 d .
C43 C 0.5928(3) 0.7228(3) 0.2005(8) 0.0647(16) Uani 1 1 d .
H43A H 0.5721 0.7031 0.1245 0.078 Uiso 1 1 calc R
C44 C 0.5633(4) 0.7359(4) 0.3304(8) 0.078(2) Uani 1 1 d .
H44A H 0.5224 0.7260 0.3415 0.094 Uiso 1 1 calc R
C45 C 0.5934(4) 0.7634(4) 0.4446(9) 0.081(2) Uani 1 1 d .
H45A H 0.5729 0.7716 0.5337 0.098 Uiso 1 1 calc R
C46 C 0.6535(4) 0.7792(3) 0.4293(8) 0.076(2) Uani 1 1 d .
H46A H 0.6735 0.7981 0.5079 0.091 Uiso 1 1 calc R
C47 C 0.6847(3) 0.7671(3) 0.2970(7) 0.0585(15) Uani 1 1 d .
H47A H 0.7254 0.7777 0.2861 0.070 Uiso 1 1 calc R
C48 C 0.4533(9) 0.6053(10) 0.391(3) 0.32(2) Uani 1 1 d .
H48B H 0.4648 0.6419 0.4399 0.380 Uiso 1 1 calc R
H48A H 0.4193 0.6145 0.3249 0.380 Uiso 1 1 calc R

loop_
_atom_site_aniso_label
_atom_site_aniso_U_11
_atom_site_aniso_U_22
_atom_site_aniso_U_33
_atom_site_aniso_U_23
_atom_site_aniso_U_13
_atom_site_aniso_U_12
Pt 0.03555(10) 0.03524(9) 0.03724(10) 0.00458(7) 0.00339(8) 0.00351(8)
Cl1 0.369(9) 0.218(6) 0.180(5) -0.009(5) -0.034(6) 0.030(7)
Cl2 0.227(6) 0.290(8) 0.342(10) 0.087(8) 0.052(7) -0.028(6)
S 0.0367(6) 0.0510(7) 0.0655(8) -0.0076(7) -0.0029(7) 0.0008(5)
P1 0.0401(6) 0.0396(6) 0.0450(8) 0.0073(5) 0.0062(6) 0.0073(5)
P2 0.0427(6) 0.0393(6) 0.0364(6) 0.0052(5) 0.0058(5) 0.0025(5)
O1 0.052(2) 0.054(2) 0.095(3) -0.013(3) 0.002(3) -0.0062(19)
O2 0.057(3) 0.088(3) 0.079(3) -0.004(3) -0.017(2) -0.002(2)
O3 0.0429(18) 0.0416(18) 0.056(2) 0.0169(16) 0.0096(16) 0.0074(16)
N1 0.037(2) 0.040(2) 0.054(3) 0.0012(18) 0.0060(18) 0.0070(17)
C1 0.037(2) 0.036(2) 0.048(3) 0.001(2) 0.004(2) 0.0006(19)
C2 0.044(3) 0.044(3) 0.039(3) 0.009(2) -0.001(2) 0.010(2)
C3 0.042(3) 0.045(3) 0.044(3) -0.001(2) 0.011(2) 0.004(2)
C4 0.071(4) 0.048(3) 0.053(3) 0.000(3) -0.004(3) -0.003(3)
C5 0.083(5) 0.064(4) 0.054(4) -0.003(3) -0.009(3) 0.003(3)
C6 0.087(5) 0.063(4) 0.050(4) -0.014(3) 0.009(3) -0.013(4)
C7 0.085(4) 0.054(3) 0.063(4) -0.008(3) 0.017(4) -0.018(3)
C8 0.072(4) 0.047(3) 0.049(3) -0.005(2) 0.007(3) -0.008(3)
C9 0.056(3) 0.043(2) 0.030(2) 0.0051(18) 0.004(2) 0.007(2)
C10 0.080(4) 0.051(3) 0.056(3) 0.012(3) -0.017(3) 0.012(3)
C11 0.105(6) 0.049(3) 0.062(4) 0.003(3) -0.009(4) 0.000(4)
C12 0.122(7) 0.046(3) 0.056(4) -0.002(3) 0.005(4) -0.003(4)
C13 0.079(4) 0.062(4) 0.065(4) -0.004(3) 0.004(4) -0.012(3)
C14 0.054(3) 0.051(3) 0.053(3) 0.002(2) 0.008(3) 0.001(3)
C15 0.041(3) 0.046(3) 0.087(5) 0.000(3) 0.012(3) -0.006(2)
C16 0.057(3) 0.065(4) 0.082(5) -0.006(4) 0.018(4) 0.001(3)
C17 0.085(5) 0.063(4) 0.110(6) -0.013(4) 0.049(5) -0.010(4)
C18 0.058(4) 0.059(4) 0.142(8) -0.005(5) 0.052(5) 0.006(3)
C19 0.076(6) 0.090(6) 0.144(10) 0.019(6) 0.041(6) 0.025(5)
C20 0.053(4) 0.094(6) 0.138(8) 0.014(6) 0.025(5) 0.026(4)
C21 0.118(8) 0.096(6) 0.203(13) -0.045(8) 0.111(9) -0.008(6)
C22 0.053(3) 0.045(3) 0.066(3) 0.016(3) 0.016(3) 0.011(2)
C23 0.048(3) 0.055(3) 0.055(3) 0.022(3) 0.009(2) 0.009(2)
C24 0.040(2) 0.055(3) 0.040(3) 0.012(3) -0.001(2) 0.006(2)
C25 0.047(3) 0.051(3) 0.077(4) 0.004(3) -0.004(3) -0.003(3)
C26 0.061(4) 0.070(4) 0.083(5) 0.000(4) -0.010(4) -0.003(3)
C27 0.053(4) 0.090(5) 0.084(5) 0.014(4) -0.001(3) 0.001(4)
C28 0.040(3) 0.108(6) 0.065(4) -0.003(4) -0.001(3) 0.006(3)
C29 0.043(3) 0.077(4) 0.053(3) 0.011(3) 0.006(3) 0.008(3)
C30 0.044(3) 0.054(3) 0.046(3) 0.006(3) 0.006(2) 0.003(2)
C31 0.060(3) 0.082(4) 0.045(3) 0.016(3) 0.011(3) 0.015(3)
C32 0.094(5) 0.104(6) 0.052(4) 0.016(4) 0.016(4) 0.024(5)
C33 0.084(5) 0.105(6) 0.046(4) -0.003(4) 0.020(4) 0.006(4)
C34 0.055(3) 0.098(5) 0.054(3) -0.017(4) 0.013(3) 0.012(4)
C35 0.066(4) 0.064(4) 0.056(3) -0.004(3) 0.017(3) 0.018(3)
C36 0.050(3) 0.044(3) 0.047(3) -0.003(2) 0.010(2) 0.007(2)
C37 0.060(4) 0.068(4) 0.053(3) -0.017(3) -0.001(3) 0.003(3)
C38 0.078(5) 0.077(5) 0.083(5) -0.034(4) 0.007(4) -0.006(4)
C39 0.072(5) 0.065(5) 0.134(9) -0.043(5) 0.021(5) -0.006(4)
C40 0.086(5) 0.043(4) 0.129(8) -0.011(4) 0.007(5) 0.000(3)
C41 0.074(4) 0.034(3) 0.103(6) 0.003(3) 0.009(4) -0.002(3)
C42 0.053(3) 0.044(3) 0.042(3) 0.005(2) 0.009(2) 0.002(2)
C43 0.061(4) 0.075(4) 0.058(4) -0.001(3) 0.015(3) 0.001(3)
C44 0.071(4) 0.105(6) 0.057(4) 0.001(4) 0.025(4) 0.002(4)
C45 0.098(6) 0.091(5) 0.056(4) 0.004(4) 0.028(4) 0.015(5)
C46 0.106(6) 0.080(4) 0.041(3) -0.005(3) 0.002(4) 0.004(4)
C47 0.074(4) 0.060(4) 0.041(3) -0.003(3) -0.003(3) 0.006(3)
C48 0.179(17) 0.26(3) 0.51(5) 0.22(3) 0.19(2) 0.070(17)

loop_
_atom_type_symbol
_atom_type_description
_atom_type_scat_dispersion_real
_atom_type_scat_dispersion_imag
_atom_type_scat_source
C C 0.0033 0.0016 'International Tables Vol C Tables 4.2.6.8 and 6.1.1.4'
H H 0.0000 0.0000 'International Tables Vol C Tables 4.2.6.8 and 6.1.1.4'
N N 0.0061 0.0033 'International Tables Vol C Tables 4.2.6.8 and 6.1.1.4'
O O 0.0106 0.0060 'International Tables Vol C Tables 4.2.6.8 and 6.1.1.4'
P P 0.1023 0.0942 'International Tables Vol C Tables 4.2.6.8 and 6.1.1.4'
S S 0.1246 0.1234 'International Tables Vol C Tables 4.2.6.8 and 6.1.1.4'
Cl Cl 0.1484 0.1585 'International Tables Vol C Tables 4.2.6.8 and 6.1.1.4'
Pt Pt -1.7033 8.3905 'International Tables Vol C Tables 4.2.6.8 and 6.1.1.4'

loop_
_geom_angle_atom_site_label_1
_geom_angle_atom_site_label_2
_geom_angle_atom_site_label_3
_geom_angle
O3 Pt N1 81.40(15)
O3 Pt P1 91.76(10)
N1 Pt P1 168.77(12)
O3 Pt P2 176.53(12)
N1 Pt P2 100.46(12)
P1 Pt P2 85.94(5)
O2 S O1 115.8(4)
O2 S N1 114.3(3)
O1 S N1 106.5(2)
O2 S C15 106.2(3)
O1 S C15 108.2(3)
N1 S C15 105.1(3)
C30 P1 C24 105.0(2)
C30 P1 C22 104.8(3)
C24 P1 C22 106.6(3)
C30 P1 Pt 120.52(18)
C24 P1 Pt 109.61(18)
C22 P1 Pt 109.42(19)
C36 P2 C42 105.7(3)
C36 P2 C23 102.9(3)
C42 P2 C23 103.7(3)
C36 P2 Pt 116.69(19)
C42 P2 Pt 118.98(17)
C23 P2 Pt 106.98(18)
C2 O3 Pt 113.3(3)
C1 N1 S 115.6(3)
C1 N1 Pt 107.8(3)
S N1 Pt 127.4(2)
N1 C1 C3 110.9(4)
N1 C1 C2 104.1(4)
C3 C1 C2 115.7(4)
N1 C1 H1B 108.6
C3 C1 H1B 108.6
C2 C1 H1B 108.6
O3 C2 C9 110.6(4)
O3 C2 C1 109.4(4)
C9 C2 C1 113.9(4)
O3 C2 H2B 107.5
C9 C2 H2B 107.5
C1 C2 H2B 107.5
C4 C3 C8 116.1(5)
C4 C3 C1 121.5(5)
C8 C3 C1 122.3(5)
C5 C4 C3 122.8(6)
C5 C4 H4A 118.6
C3 C4 H4A 118.6
C4 C5 C6 118.7(6)
C4 C5 H5A 120.6
C6 C5 H5A 120.6
C7 C6 C5 119.5(6)
C7 C6 H6A 120.3
C5 C6 H6A 120.3
C6 C7 C8 121.1(6)
C6 C7 H7A 119.5
C8 C7 H7A 119.5
C7 C8 C3 121.8(6)
C7 C8 H8A 119.1
C3 C8 H8A 119.1
C14 C9 C10 118.1(5)
C14 C9 C2 122.8(5)
C10 C9 C2 119.0(5)
C11 C10 C9 120.9(7)
C11 C10 H10A 119.5
C9 C10 H10A 119.5
C10 C11 C12 120.0(7)
C10 C11 H11A 120.0
C12 C11 H11A 120.0
C13 C12 C11 118.7(7)
C13 C12 H12A 120.7
C11 C12 H12A 120.7
C12 C13 C14 120.2(7)
C12 C13 H13A 119.9
C14 C13 H13A 119.9
C9 C14 C13 122.1(6)
C9 C14 H14A 119.0
C13 C14 H14A 119.0
C16 C15 C20 121.2(8)
C16 C15 S 119.4(5)
C20 C15 S 119.3(7)
C15 C16 C17 119.6(8)
C15 C16 H16A 120.2
C17 C16 H16A 120.2
C16 C17 C18 118.2(9)
C16 C17 H17A 120.9
C18 C17 H17A 120.9
C19 C18 C17 122.0(8)
C19 C18 C21 118.1(9)
C17 C18 C21 119.9(11)
C20 C19 C18 118.5(9)
C20 C19 H19A 120.7
C18 C19 H19A 120.7
C19 C20 C15 120.4(11)
C19 C20 H20A 119.8
C15 C20 H20A 119.8
C18 C21 H21A 109.5
C18 C21 H21B 109.5
H21A C21 H21B 109.5
C18 C21 H21C 109.5
H21A C21 H21C 109.5
H21B C21 H21C 109.5
C23 C22 P1 107.4(4)
C23 C22 H22A 110.2
P1 C22 H22A 110.2
C23 C22 H22B 110.2
P1 C22 H22B 110.2
H22A C22 H22B 108.5
C22 C23 P2 108.2(4)
C22 C23 H23A 110.1
P2 C23 H23A 110.1
C22 C23 H23B 110.1
P2 C23 H23B 110.1
H23A C23 H23B 108.4
C29 C24 C25 118.7(6)
C29 C24 P1 122.6(5)
C25 C24 P1 118.7(4)
C26 C25 C24 121.0(6)
C26 C25 H25A 119.5
C24 C25 H25A 119.5
C27 C26 C25 120.6(8)
C27 C26 H26A 119.7
C25 C26 H26A 119.7
C26 C27 C28 118.5(8)
C26 C27 H27A 120.7
C28 C27 H27A 120.7
C27 C28 C29 122.3(6)
C27 C28 H28A 118.8
C29 C28 H28A 118.8
C28 C29 C24 118.8(6)
C28 C29 H29A 120.6
C24 C29 H29A 120.6
C35 C30 C31 121.6(6)
C35 C30 P1 119.1(5)
C31 C30 P1 119.1(4)
C30 C31 C32 119.5(6)
C30 C31 H31A 120.3
C32 C31 H31A 120.3
C33 C32 C31 119.5(7)
C33 C32 H32A 120.2
C31 C32 H32A 120.2
C34 C33 C32 120.6(6)
C34 C33 H33A 119.7
C32 C33 H33A 119.7
C33 C34 C35 120.8(6)
C33 C34 H34A 119.6
C35 C34 H34A 119.6
C30 C35 C34 117.9(6)
C30 C35 H35A 121.1
C34 C35 H35A 121.1
C37 C36 C41 121.0(6)
C37 C36 P2 119.0(5)
C41 C36 P2 120.0(5)
C36 C37 C38 119.2(7)
C36 C37 H37A 120.4
C38 C37 H37A 120.4
C39 C38 C37 119.2(8)
C39 C38 H38A 120.4
C37 C38 H38A 120.4
C38 C39 C40 121.6(8)
C38 C39 H39A 119.2
C40 C39 H39A 119.2
C41 C40 C39 118.8(9)
C41 C40 H40A 120.6
C39 C40 H40A 120.6
C40 C41 C36 120.2(9)
C40 C41 H41A 119.9
C36 C41 H41A 119.9
C43 C42 C47 119.1(6)
C43 C42 P2 122.8(5)
C47 C42 P2 118.1(4)
C44 C43 C42 121.1(7)
C44 C43 H43A 119.5
C42 C43 H43A 119.5
C43 C44 C45 120.3(7)
C43 C44 H44A 119.8
C45 C44 H44A 119.8
C44 C45 C46 120.6(7)
C44 C45 H45A 119.7
C46 C45 H45A 119.7
C45 C46 C47 120.3(7)
C45 C46 H46A 119.8
C47 C46 H46A 119.8
C46 C47 C42 118.5(6)
C46 C47 H47A 120.7
C42 C47 H47A 120.7
Cl1 C48 Cl2 120.1(14)
Cl1 C48 H48B 107.3
Cl2 C48 H48B 107.3
Cl1 C48 H48A 107.3
Cl2 C48 H48A 107.3
H48B C48 H48A 106.9

loop_
_geom_bond_atom_site_label_1
_geom_bond_atom_site_label_2
_geom_bond_distance
Pt O3 2.033(3)
Pt N1 2.074(4)
Pt P1 2.2299(12)
Pt P2 2.2354(13)
Cl1 C48 1.505(19)
Cl2 C48 1.73(2)
S O2 1.444(6)
S O1 1.444(5)
S N1 1.582(4)
S C15 1.773(7)
P1 C30 1.825(6)
P1 C24 1.829(6)
P1 C22 1.833(6)
P2 C36 1.828(6)
P2 C42 1.833(5)
P2 C23 1.840(5)
O3 C2 1.399(6)
N1 C1 1.497(6)
C1 C3 1.537(8)
C1 C2 1.554(7)
C1 H1B 0.9800
C2 C9 1.523(7)
C2 H2B 0.9800
C3 C4 1.398(8)
C3 C8 1.400(8)
C4 C5 1.389(9)
C4 H4A 0.9300
C5 C6 1.422(9)
C5 H5A 0.9300
C6 C7 1.347(10)
C6 H6A 0.9300
C7 C8 1.398(9)
C7 H7A 0.9300
C8 H8A 0.9300
C9 C14 1.354(9)
C9 C10 1.388(8)
C10 C11 1.380(9)
C10 H10A 0.9300
C11 C12 1.404(11)
C11 H11A 0.9300
C12 C13 1.362(10)
C12 H12A 0.9300
C13 C14 1.391(9)
C13 H13A 0.9300
C14 H14A 0.9300
C15 C16 1.380(11)
C15 C20 1.404(10)
C16 C17 1.393(10)
C16 H16A 0.9300
C17 C18 1.421(13)
C17 H17A 0.9300
C18 C19 1.389(16)
C18 C21 1.548(11)
C19 C20 1.375(14)
C19 H19A 0.9300
C20 H20A 0.9300
C21 H21A 0.9600
C21 H21B 0.9600
C21 H21C 0.9600
C22 C23 1.536(8)
C22 H22A 0.9700
C22 H22B 0.9700
C23 H23A 0.9700
C23 H23B 0.9700
C24 C29 1.396(8)
C24 C25 1.400(9)
C25 C26 1.392(10)
C25 H25A 0.9300
C26 C27 1.366(10)
C26 H26A 0.9300
C27 C28 1.390(11)
C27 H27A 0.9300
C28 C29 1.392(10)
C28 H28A 0.9300
C29 H29A 0.9300
C30 C35 1.388(8)
C30 C31 1.391(8)
C31 C32 1.410(9)
C31 H31A 0.9300
C32 C33 1.391(11)
C32 H32A 0.9300
C33 C34 1.374(11)
C33 H33A 0.9300
C34 C35 1.428(9)
C34 H34A 0.9300
C35 H35A 0.9300
C36 C37 1.380(9)
C36 C41 1.391(9)
C37 C38 1.407(10)
C37 H37A 0.9300
C38 C39 1.372(13)
C38 H38A 0.9300
C39 C40 1.402(14)
C39 H39A 0.9300
C40 C41 1.375(11)
C40 H40A 0.9300
C41 H41A 0.9300
C42 C43 1.380(9)
C42 C47 1.415(8)
C43 C44 1.359(9)
C43 H43A 0.9300
C44 C45 1.363(12)
C44 H44A 0.9300
C45 C46 1.374(12)
C45 H45A 0.9300
C46 C47 1.390(10)
C46 H46A 0.9300
C47 H47A 0.9300
C48 H48B 0.9700
C48 H48A 0.9700
